data_7123812
loop_
_publ_author_name
'Naokazu Kano'
'Azusa Kikuchi'
'Takayuki Kawashima'

_publ_section_title
;
 The First Isolable Pentacoordinate 1,2lambda5-Azaphosphetine: Synthesis,
 X-ray crystallographic Analysis, and Dynamic Behaviour
;
_journal_name_full 'Chemical Communications'
_journal_page_first 2096
_journal_page_last 2097
_journal_paper_doi 10.1039/B106501G
_journal_volume 20
_journal_year 2001
_chemical_formula_moiety 'C39 H37 F9 N O3 P S, 0.75(C6 H6)'
_chemical_formula_sum 'C43.5 H41.5 F9 N O3 P S'
_chemical_formula_weight 860.33
_space_group_IT_number 2
_space_group_name_Hall '-P 1'
_space_group_name_H-M_alt 'P -1'
_symmetry_cell_setting triclinic
_symmetry_Int_Tables_number 2
_symmetry_space_group_name_H-M 'P -1'
_cell_angle_alpha 79.555(3)
_cell_angle_beta 85.597(3)
_cell_angle_gamma 86.0042(10)
_cell_formula_units_Z 4
_cell_length_a 12.246(2)
_cell_length_b 16.830(2)
_cell_length_c 20.7758(11)
_cell_measurement_reflns_used 8635
_cell_measurement_temperature 150.1
_cell_measurement_theta_max 13.6
_cell_measurement_theta_min 1.1
_cell_volume 4191.7(9)
_computing_cell_refinement CrystalClear
_computing_data_collection CrystalClear
_computing_data_reduction CrystalStructure
_computing_molecular_graphics ORTEP3
_computing_publication_material 'CrystalStructure Ver. 2.00'
_computing_structure_refinement CRYSTALS
_computing_structure_solution SIR92
_diffrn_detector_area_resol_mean 7.32
_diffrn_measured_fraction_theta_full 0.9637
_diffrn_measured_fraction_theta_max 0.9637
_diffrn_measurement_device_type 'Rigaku Mercury'
_diffrn_measurement_method \w
_diffrn_radiation_type 'Mo K\a'
_diffrn_radiation_wavelength 0.7107
_diffrn_reflns_av_R_equivalents 0.039
_diffrn_reflns_limit_h_max 11
_diffrn_reflns_limit_h_min -15
_diffrn_reflns_limit_k_max 21
_diffrn_reflns_limit_k_min -21
_diffrn_reflns_limit_l_max 23
_diffrn_reflns_limit_l_min -26
_diffrn_reflns_number 37809
_diffrn_reflns_theta_full 27.10
_diffrn_reflns_theta_max 27.10
_exptl_absorpt_coefficient_mu 0.195
_exptl_absorpt_correction_type none
_exptl_crystal_colour colorless
_exptl_crystal_density_diffrn 1.363
_exptl_crystal_density_method 'not measured'
_exptl_crystal_description platelet
_exptl_crystal_size_max 0.50
_exptl_crystal_size_mid 0.20
_exptl_crystal_size_min 0.10
_refine_diff_density_max 0.36
_refine_diff_density_min -0.30
_refine_ls_extinction_method none
_refine_ls_goodness_of_fit_ref 1.477
_refine_ls_hydrogen_treatment riding
_refine_ls_number_parameters 1137
_refine_ls_number_reflns 9247
_refine_ls_R_factor_gt 0.0410
_refine_ls_shift/su_max 0.0000
_refine_ls_structure_factor_coef F
_refine_ls_weighting_details 'w = 1/\s^2^(Fo)'
_refine_ls_weighting_scheme sigma
_refine_ls_wR_factor_ref 0.0430
_reflns_number_gt 9247
_reflns_number_total 17839
_reflns_threshold_expression F^2^>2.0\s(F^2^)
_cod_data_source_file Chem-Comm-2001-20-2096.cif
_cod_data_source_block '_PCCN1'
_cod_depositor_comments
;
          last page corrected

2024-10-18
Z value and formula fixed to values more according to usual
chemical conventions.                 miguel
;
_cod_original_formula_weight 1720.66
_cod_original_formula_moiety 'C87 H83 F18 N2 O6 P2 S2 '
_cod_original_formula_units_Z 2
_cod_original_cell_volume 4191.6(7)
_cod_original_sg_symbol_H-M 'P -1       '
_cod_original_formula_sum 'C87 H83 F18 N2 O6 P2 S2 '
_cod_database_code 7123812

loop_
_symmetry_equiv_pos_as_xyz
x,y,z
-x,-y,-z

loop_
_atom_site_label
_atom_site_type_symbol
_atom_site_fract_x
_atom_site_fract_y
_atom_site_fract_z
_atom_site_U_iso_or_equiv
_atom_site_adp_type
_atom_site_occupancy
_atom_site_symmetry_multiplicity
_atom_site_calc_flag
_atom_site_refinement_flags
_atom_site_disorder_assembly
_atom_site_disorder_group
S1 S 0.77396(7) 0.60260(5) 0.22863(4) 0.0281(2) Uani 1.00 1 d . . .
S2 S 0.75391(7) 0.19287(5) 0.22133(4) 0.0262(2) Uani 1.00 1 d . . .
P1 P 0.56359(7) 0.71949(5) 0.24276(4) 0.0223(2) Uani 1.00 1 d . . .
P2 P 0.91496(7) 0.22990(5) 0.32254(4) 0.0223(2) Uani 1.00 1 d . . .
F1 F 0.7667(2) 0.8238(1) 0.40193(11) 0.0509(7) Uani 1.00 1 d . . .
F2 F 0.7528(2) 0.6954(1) 0.40902(10) 0.0446(7) Uani 1.00 1 d . . .
F3 F 0.8278(2) 0.76474(13) 0.32187(10) 0.0428(7) Uani 1.00 1 d . . .
F4 F 0.4462(2) 0.8011(1) 0.37069(10) 0.0446(7) Uani 1.00 1 d . . .
F5 F 0.5557(2) 0.8775(1) 0.40369(11) 0.0510(7) Uani 1.00 1 d . . .
F6 F 0.5526(2) 0.7516(2) 0.44686(10) 0.0511(7) Uani 1.00 1 d . . .
F7 F 0.8612(2) 0.7452(1) 0.19709(11) 0.0522(7) Uani 1.00 1 d . . .
F8 F 0.8556(2) 0.6829(2) 0.11675(10) 0.0577(8) Uani 1.00 1 d . . .
F9 F 0.9742(2) 0.6439(2) 0.18860(12) 0.0587(8) Uani 1.00 1 d . . .
F10 F 0.6175(2) 0.19507(13) 0.39143(10) 0.0407(6) Uani 1.00 1 d . . .
F11 F 0.6290(2) 0.1412(1) 0.49301(9) 0.0447(7) Uani 1.00 1 d . . .
F12 F 0.6746(2) 0.07137(13) 0.41700(10) 0.0403(6) Uani 1.00 1 d . . .
F13 F 0.8223(2) 0.1400(1) 0.54408(9) 0.0473(7) Uani 1.00 1 d . . .
F14 F 0.8483(2) 0.04168(13) 0.49060(10) 0.0465(7) Uani 1.00 1 d . . .
F15 F 0.9647(2) 0.13359(13) 0.47775(10) 0.0435(7) Uani 1.00 1 d . . .
F16 F 0.6736(2) 0.3386(1) 0.17503(12) 0.0619(8) Uani 1.00 1 d . . .
F17 F 0.5541(2) 0.2493(2) 0.1981(1) 0.0758(9) Uani 1.00 1 d . . .
F18 F 0.6212(2) 0.2964(2) 0.27466(12) 0.0620(8) Uani 1.00 1 d . . .
O1 O 0.6078(2) 0.71129(13) 0.31836(10) 0.0259(6) Uani 1.00 1 d . . .
O2 O 0.7977(2) 0.5311(2) 0.20085(12) 0.0401(8) Uani 1.00 1 d . . .
O3 O 0.7955(2) 0.6022(1) 0.29515(10) 0.0317(7) Uani 1.00 1 d . . .
O4 O 0.8466(2) 0.15547(13) 0.36988(10) 0.0252(6) Uani 1.00 1 d . . .
O5 O 0.7694(2) 0.1818(2) 0.15444(11) 0.0360(7) Uani 1.00 1 d . . .
O6 O 0.7131(2) 0.1295(1) 0.27073(11) 0.0303(7) Uani 1.00 1 d . . .
N1 N 0.5305(2) 0.7129(2) 0.14394(12) 0.0242(8) Uani 1.00 1 d . . .
N2 N 0.9860(2) 0.3209(2) 0.24622(12) 0.0228(7) Uani 1.00 1 d . . .
C1 C 0.6488(3) 0.6442(2) 0.2105(2) 0.0225(9) Uani 1.00 1 d . . .
C2 C 0.6037(3) 0.6517(2) 0.1487(2) 0.0241(9) Uani 1.00 1 d . . .
C3 C 0.6061(3) 0.8217(2) 0.2223(2) 0.0233(9) Uani 1.00 1 d . . .
C4 C 0.6186(3) 0.8702(2) 0.1607(2) 0.0285(10) Uani 1.00 1 d . . .
C5 C 0.6648(3) 0.9440(2) 0.1546(2) 0.0368(11) Uani 1.00 1 d . . .
C6 C 0.6948(3) 0.9707(2) 0.2098(2) 0.0415(12) Uani 1.00 1 d . . .
C7 C 0.6820(3) 0.9238(2) 0.2711(2) 0.0370(11) Uani 1.00 1 d . . .
C8 C 0.6397(3) 0.8480(2) 0.2772(2) 0.0267(9) Uani 1.00 1 d . . .
C9 C 0.6342(3) 0.7833(2) 0.3374(2) 0.0272(10) Uani 1.00 1 d . . .
C10 C 0.7473(3) 0.7661(2) 0.3680(2) 0.0365(11) Uani 1.00 1 d . . .
C11 C 0.5463(3) 0.8030(2) 0.3909(2) 0.0363(11) Uani 1.00 1 d . . .
C12 C 0.4463(3) 0.7218(2) 0.0984(2) 0.0246(9) Uani 1.00 1 d . . .
C13 C 0.3609(3) 0.6698(2) 0.1099(2) 0.0308(10) Uani 1.00 1 d . . .
C14 C 0.2815(3) 0.6762(2) 0.0655(2) 0.0371(11) Uani 1.00 1 d . . .
C15 C 0.2859(3) 0.7345(2) 0.0091(2) 0.0404(12) Uani 1.00 1 d . . .
C16 C 0.3693(3) 0.7862(3) -0.0016(2) 0.0417(12) Uani 1.00 1 d . . .
C17 C 0.4493(3) 0.7808(2) 0.0424(2) 0.0341(10) Uani 1.00 1 d . . .
C18 C 0.6281(3) 0.6020(2) 0.0965(2) 0.0277(10) Uani 1.00 1 d . . .
C19 C 0.6113(3) 0.5198(2) 0.1074(2) 0.0349(11) Uani 1.00 1 d . . .
C20 C 0.6262(4) 0.4775(2) 0.0558(2) 0.0472(13) Uani 1.00 1 d . . .
C21 C 0.6605(4) 0.5169(3) -0.0057(2) 0.056(2) Uani 1.00 1 d . . .
C22 C 0.6812(4) 0.5968(3) -0.0163(2) 0.057(2) Uani 1.00 1 d . . .
C23 C 0.6625(3) 0.6402(2) 0.0347(2) 0.0431(12) Uani 1.00 1 d . . .
C24 C 0.8709(3) 0.6724(3) 0.1807(2) 0.0376(11) Uani 1.00 1 d . . .
C25 C 0.4213(3) 0.6968(2) 0.2674(1) 0.0218(9) Uani 1.00 1 d . . .
C26 C 0.3318(3) 0.7525(2) 0.2474(2) 0.0250(9) Uani 1.00 1 d . . .
C27 C 0.2269(3) 0.7315(2) 0.2731(2) 0.0294(10) Uani 1.00 1 d . . .
C28 C 0.2055(3) 0.6607(2) 0.3158(2) 0.0291(10) Uani 1.00 1 d . . .
C29 C 0.2939(3) 0.6070(2) 0.3327(2) 0.0284(10) Uani 1.00 1 d . . .
C30 C 0.4020(3) 0.6232(2) 0.3104(2) 0.0235(9) Uani 1.00 1 d . . .
C31 C 0.3415(3) 0.8343(2) 0.2030(2) 0.0288(10) Uani 1.00 1 d . . .
C32 C 0.3415(3) 0.9023(2) 0.2435(2) 0.0392(11) Uani 1.00 1 d . . .
C33 C 0.2479(3) 0.8545(2) 0.1559(2) 0.0388(11) Uani 1.00 1 d . . .
C34 C 0.0883(3) 0.6473(2) 0.3433(2) 0.0353(11) Uani 1.00 1 d . . .
C35 C 0.0570(3) 0.7033(3) 0.3925(2) 0.0473(13) Uani 1.00 1 d . . .
C36 C 0.0653(3) 0.5608(3) 0.3730(2) 0.058(2) Uani 1.00 1 d . . .
C37 C 0.4906(3) 0.5590(2) 0.3354(2) 0.0264(9) Uani 1.00 1 d . . .
C38 C 0.4864(3) 0.5397(3) 0.4106(2) 0.0460(12) Uani 1.00 1 d . . .
C39 C 0.4834(3) 0.4821(2) 0.3075(2) 0.0444(12) Uani 1.00 1 d . . .
C40 C 0.8642(3) 0.2316(2) 0.2446(2) 0.0229(9) Uani 1.00 1 d . . .
C41 C 0.9299(3) 0.2906(2) 0.2059(2) 0.0224(9) Uani 1.00 1 d . . .
C42 C 0.8548(3) 0.3016(2) 0.3720(2) 0.0228(9) Uani 1.00 1 d . . .
C43 C 0.8537(3) 0.3857(2) 0.3595(2) 0.0275(9) Uani 1.00 1 d . . .
C44 C 0.7980(3) 0.4288(2) 0.4039(2) 0.0316(10) Uani 1.00 1 d . . .
C45 C 0.7445(3) 0.3885(2) 0.4604(2) 0.0336(10) Uani 1.00 1 d . . .
C46 C 0.7422(3) 0.3046(2) 0.4729(2) 0.0307(10) Uani 1.00 1 d . . .
C47 C 0.7965(3) 0.2619(2) 0.4277(2) 0.0253(9) Uani 1.00 1 d . . .
C48 C 0.7950(3) 0.1715(2) 0.4297(2) 0.0258(9) Uani 1.00 1 d . . .
C49 C 0.6773(3) 0.1439(2) 0.4326(2) 0.0319(10) Uani 1.00 1 d . . .
C50 C 0.8584(3) 0.1210(2) 0.4862(2) 0.0351(11) Uani 1.00 1 d . . .
C51 C 1.0833(3) 0.3635(2) 0.2244(2) 0.0250(9) Uani 1.00 1 d . . .
C52 C 1.0820(3) 0.4466(2) 0.2212(2) 0.0314(10) Uani 1.00 1 d . . .
C53 C 1.1773(3) 0.4868(2) 0.2021(2) 0.0370(11) Uani 1.00 1 d . . .
C54 C 1.2738(3) 0.4449(2) 0.1866(2) 0.0372(11) Uani 1.00 1 d . . .
C55 C 1.2748(3) 0.3615(2) 0.1900(2) 0.0344(11) Uani 1.00 1 d . . .
C56 C 1.1802(3) 0.3210(2) 0.2088(2) 0.0304(10) Uani 1.00 1 d . . .
C57 C 0.9399(3) 0.3160(2) 0.1336(2) 0.0236(9) Uani 1.00 1 d . . .
C58 C 0.9101(3) 0.3954(2) 0.1065(2) 0.0294(10) Uani 1.00 1 d . . .
C59 C 0.9238(3) 0.4218(2) 0.0395(2) 0.0345(10) Uani 1.00 1 d . . .
C60 C 0.9702(3) 0.3695(2) -0.0006(2) 0.0354(11) Uani 1.00 1 d . . .
C61 C 0.9996(3) 0.2909(2) 0.0258(2) 0.0373(11) Uani 1.00 1 d . . .
C62 C 0.9829(3) 0.2632(2) 0.0925(2) 0.0299(10) Uani 1.00 1 d . . .
C63 C 0.6450(3) 0.2737(2) 0.2175(2) 0.0403(12) Uani 1.00 1 d . . .
C64 C 1.0523(3) 0.1839(2) 0.3352(2) 0.0227(9) Uani 1.00 1 d . . .
C65 C 1.0733(3) 0.1045(2) 0.3212(2) 0.0274(9) Uani 1.00 1 d . . .
C66 C 1.1752(3) 0.0664(2) 0.3337(2) 0.0318(10) Uani 1.00 1 d . . .
C67 C 1.2555(3) 0.1005(2) 0.3606(2) 0.0324(10) Uani 1.00 1 d . . .
C68 C 1.2330(3) 0.1779(2) 0.3738(2) 0.0312(10) Uani 1.00 1 d . . .
C69 C 1.1340(3) 0.2215(2) 0.3619(2) 0.0250(9) Uani 1.00 1 d . . .
C70 C 0.9943(3) 0.0558(2) 0.2928(2) 0.0328(10) Uani 1.00 1 d . . .
C71 C 0.9746(4) -0.0254(2) 0.3376(2) 0.053(1) Uani 1.00 1 d . . .
C72 C 1.0347(3) 0.0447(3) 0.2241(2) 0.0497(13) Uani 1.00 1 d . . .
C73 C 1.3655(3) 0.0552(2) 0.3730(2) 0.0413(12) Uani 1.00 1 d . . .
C74 C 1.4048(3) 0.0604(3) 0.4384(2) 0.0496(13) Uani 1.00 1 d . . .
C75 C 1.4482(3) 0.0818(3) 0.3165(2) 0.0486(13) Uani 1.00 1 d . . .
C76 C 1.1207(3) 0.3052(2) 0.3809(2) 0.0265(9) Uani 1.00 1 d . . .
C77 C 1.2257(3) 0.3517(2) 0.3676(2) 0.0374(11) Uani 1.00 1 d . . .
C78 C 1.0831(3) 0.3005(2) 0.4538(2) 0.0360(11) Uani 1.00 1 d . . .
C79 C 0.4127(4) 1.0369(3) 0.0721(2) 0.058(2) Uani 1.00 1 d . . .
C80 C 0.4314(4) 1.0905(3) 0.1126(2) 0.054(1) Uani 1.00 1 d . . .
C81 C 0.3591(4) 1.1553(3) 0.1163(2) 0.060(2) Uani 1.00 1 d . . .
C82 C 0.2688(4) 1.1677(3) 0.0804(3) 0.066(2) Uani 1.00 1 d . . .
C83 C 0.2502(4) 1.1149(4) 0.0398(3) 0.073(2) Uani 1.00 1 d . . .
C84 C 0.3217(5) 1.0487(3) 0.0361(2) 0.066(2) Uani 1.00 1 d . . .
C85 C -0.0136(5) 0.9625(4) 0.0643(3) 0.086(2) Uani 1.00 1 d . . .
C86 C 0.0516(5) 0.9256(4) 0.0203(3) 0.086(2) Uani 1.00 1 d . . .
C87 C 0.0656(5) 0.9631(4) -0.0439(3) 0.081(2) Uani 1.00 1 d . . .
H1 H 0.5956(3) 0.8528(2) 0.1231(2) 0.034(1) Uiso 1.00 1 c . . .
H2 H 0.6761(3) 0.9766(2) 0.1125(2) 0.044(2) Uiso 1.00 1 c . . .
H3 H 0.7245(3) 1.0222(2) 0.2052(2) 0.050(2) Uiso 1.00 1 c . . .
H4 H 0.7020(3) 0.9428(2) 0.3087(2) 0.047(2) Uiso 1.00 1 c . . .
H5 H 0.3573(3) 0.6297(2) 0.1485(2) 0.037(1) Uiso 1.00 1 c . . .
H6 H 0.2233(3) 0.6404(2) 0.0736(2) 0.046(2) Uiso 1.00 1 c . . .
H7 H 0.2316(3) 0.7383(2) -0.0218(2) 0.049(2) Uiso 1.00 1 c . . .
H8 H 0.3720(3) 0.8267(3) -0.0400(2) 0.049(2) Uiso 1.00 1 c . . .
H9 H 0.5066(3) 0.8174(2) 0.0344(2) 0.040(1) Uiso 1.00 1 c . . .
H10 H 0.5895(3) 0.4926(2) 0.1502(2) 0.042(2) Uiso 1.00 1 c . . .
H11 H 0.6129(4) 0.4215(2) 0.0628(2) 0.058(2) Uiso 1.00 1 c . . .
H12 H 0.6695(4) 0.4880(3) -0.0412(2) 0.069(2) Uiso 1.00 1 c . . .
H13 H 0.7086(4) 0.6226(3) -0.0583(2) 0.068(2) Uiso 1.00 1 c . . .
H14 H 0.6734(3) 0.6966(2) 0.0269(2) 0.051(2) Uiso 1.00 1 c . . .
H15 H 0.1668(3) 0.7683(2) 0.2605(2) 0.036(1) Uiso 1.00 1 c . . .
H16 H 0.2804(3) 0.5569(2) 0.3608(2) 0.034(1) Uiso 1.00 1 c . . .
H17 H 0.4092(3) 0.8334(2) 0.1775(2) 0.034(1) Uiso 1.00 1 c . . .
H18 H 0.4009(3) 0.8922(2) 0.2712(2) 0.047(2) Uiso 1.00 1 c . . .
H19 H 0.3491(3) 0.9526(2) 0.2147(2) 0.047(2) Uiso 1.00 1 c . . .
H20 H 0.2744(3) 0.9040(2) 0.2695(2) 0.047(2) Uiso 1.00 1 c . . .
H21 H 0.2583(3) 0.9057(2) 0.1290(2) 0.046(2) Uiso 1.00 1 c . . .
H22 H 0.2487(3) 0.8142(2) 0.1292(2) 0.046(2) Uiso 1.00 1 c . . .
H23 H 0.1793(3) 0.8561(2) 0.1805(2) 0.046(2) Uiso 1.00 1 c . . .
H24 H 0.0422(3) 0.6633(2) 0.3079(2) 0.043(2) Uiso 1.00 1 c . . .
H25 H 0.1014(3) 0.6890(3) 0.4288(2) 0.057(2) Uiso 1.00 1 c . . .
H26 H 0.0681(3) 0.7577(3) 0.3721(2) 0.057(2) Uiso 1.00 1 c . . .
H27 H -0.0180(3) 0.6984(3) 0.4073(2) 0.057(2) Uiso 1.00 1 c . . .
H28 H -0.0097(3) 0.5581(3) 0.3882(2) 0.069(2) Uiso 1.00 1 c . . .
H29 H 0.0810(3) 0.5273(3) 0.3408(2) 0.069(2) Uiso 1.00 1 c . . .
H30 H 0.1101(3) 0.5426(3) 0.4088(2) 0.069(2) Uiso 1.00 1 c . . .
H31 H 0.5598(3) 0.5803(2) 0.3207(2) 0.0305(13) Uiso 1.00 1 c . . .
H32 H 0.4941(3) 0.5878(3) 0.4273(2) 0.052(2) Uiso 1.00 1 c . . .
H33 H 0.4179(3) 0.5181(3) 0.4268(2) 0.052(2) Uiso 1.00 1 c . . .
H34 H 0.5442(3) 0.5012(3) 0.4244(2) 0.052(2) Uiso 1.00 1 c . . .
H35 H 0.4147(3) 0.4595(2) 0.3214(2) 0.053(2) Uiso 1.00 1 c . . .
H36 H 0.4898(3) 0.4950(2) 0.2609(2) 0.053(2) Uiso 1.00 1 c . . .
H37 H 0.5410(3) 0.4440(2) 0.3223(2) 0.053(2) Uiso 1.00 1 c . . .
H38 H 0.8906(3) 0.4133(2) 0.3209(2) 0.033(1) Uiso 1.00 1 c . . .
H39 H 0.7965(3) 0.4862(2) 0.3956(2) 0.038(1) Uiso 1.00 1 c . . .
H40 H 0.7087(3) 0.4187(2) 0.4912(2) 0.040(2) Uiso 1.00 1 c . . .
H41 H 0.7045(3) 0.2774(2) 0.5114(2) 0.036(1) Uiso 1.00 1 c . . .
H42 H 1.0160(3) 0.4757(2) 0.2321(2) 0.037(1) Uiso 1.00 1 c . . .
H43 H 1.1763(3) 0.5437(2) 0.1996(2) 0.045(2) Uiso 1.00 1 c . . .
H44 H 1.3390(3) 0.4728(2) 0.1736(2) 0.045(2) Uiso 1.00 1 c . . .
H45 H 1.3410(3) 0.3324(2) 0.1794(2) 0.041(2) Uiso 1.00 1 c . . .
H46 H 1.1813(3) 0.2640(2) 0.2110(2) 0.036(1) Uiso 1.00 1 c . . .
H47 H 0.8801(3) 0.4318(2) 0.1341(2) 0.035(1) Uiso 1.00 1 c . . .
H48 H 0.9014(3) 0.4757(2) 0.0210(2) 0.040(1) Uiso 1.00 1 c . . .
H49 H 0.9818(3) 0.3880(2) -0.0464(2) 0.042(2) Uiso 1.00 1 c . . .
H50 H 1.0314(3) 0.2551(2) -0.0019(2) 0.045(2) Uiso 1.00 1 c . . .
H51 H 1.0011(3) 0.2082(2) 0.1102(2) 0.035(1) Uiso 1.00 1 c . . .
H52 H 1.1905(3) 0.0141(2) 0.3230(2) 0.039(1) Uiso 1.00 1 c . . .
H53 H 1.2881(3) 0.2024(2) 0.3920(2) 0.038(1) Uiso 1.00 1 c . . .
H54 H 0.9261(3) 0.0862(2) 0.2898(2) 0.040(2) Uiso 1.00 1 c . . .
H55 H 0.9463(4) -0.0160(2) 0.3796(2) 0.064(2) Uiso 1.00 1 c . . .
H56 H 0.9233(4) -0.0532(2) 0.3192(2) 0.064(2) Uiso 1.00 1 c . . .
H57 H 1.0417(4) -0.0572(2) 0.3418(2) 0.064(2) Uiso 1.00 1 c . . .
H58 H 1.1028(3) 0.0139(3) 0.2256(2) 0.062(2) Uiso 1.00 1 c . . .
H59 H 0.9825(3) 0.0169(3) 0.2063(2) 0.062(2) Uiso 1.00 1 c . . .
H60 H 1.0441(3) 0.0961(3) 0.1972(2) 0.062(2) Uiso 1.00 1 c . . .
H61 H 1.3550(3) -0.0003(2) 0.3734(2) 0.050(2) Uiso 1.00 1 c . . .
H62 H 1.3508(3) 0.0409(3) 0.4718(2) 0.057(2) Uiso 1.00 1 c . . .
H63 H 1.4713(3) 0.0284(3) 0.4449(2) 0.056(2) Uiso 1.00 1 c . . .
H64 H 1.4169(3) 0.1151(3) 0.4401(2) 0.056(2) Uiso 1.00 1 c . . .
H65 H 1.5149(3) 0.0498(3) 0.3228(2) 0.059(2) Uiso 1.00 1 c . . .
H66 H 1.4198(3) 0.0748(3) 0.2767(2) 0.059(2) Uiso 1.00 1 c . . .
H67 H 1.4615(3) 0.1371(3) 0.3144(2) 0.059(2) Uiso 1.00 1 c . . .
H68 H 1.0658(3) 0.3360(2) 0.3557(2) 0.032(1) Uiso 1.00 1 c . . .
H69 H 1.2819(3) 0.3220(2) 0.3925(2) 0.045(2) Uiso 1.00 1 c . . .
H70 H 1.2479(3) 0.3579(2) 0.3222(2) 0.045(2) Uiso 1.00 1 c . . .
H71 H 1.2129(3) 0.4035(2) 0.3797(2) 0.045(2) Uiso 1.00 1 c . . .
H72 H 1.0741(3) 0.3536(2) 0.4639(2) 0.044(2) Uiso 1.00 1 c . . .
H73 H 1.0152(3) 0.2753(2) 0.4625(2) 0.044(2) Uiso 1.00 1 c . . .
H74 H 1.1367(3) 0.2697(2) 0.4800(2) 0.044(2) Uiso 1.00 1 c . . .
H75 H 0.4629(4) 0.9919(3) 0.0692(2) 0.067(2) Uiso 1.00 1 c . . .
H76 H 0.4941(4) 1.0822(3) 0.1378(2) 0.063(2) Uiso 1.00 1 c . . .
H77 H 0.3720(4) 1.1922(3) 0.1441(2) 0.071(2) Uiso 1.00 1 c . . .
H78 H 0.2188(4) 1.2128(3) 0.0836(3) 0.077(2) Uiso 1.00 1 c . . .
H79 H 0.1878(4) 1.1240(4) 0.0144(3) 0.084(2) Uiso 1.00 1 c . . .
H80 H 0.3082(5) 1.0115(3) 0.0086(2) 0.080(2) Uiso 1.00 1 c . . .
H81 H -0.0230(5) 0.9364(4) 0.1087(3) 0.106(3) Uiso 1.00 1 c . . .
H82 H 0.0879(5) 0.8743(4) 0.0343(3) 0.108(3) Uiso 1.00 1 c . . .
H83 H 0.1108(5) 0.9374(4) -0.0743(3) 0.103(3) Uiso 1.00 1 c . . .

loop_
_atom_site_aniso_label
_atom_site_aniso_U_11
_atom_site_aniso_U_22
_atom_site_aniso_U_33
_atom_site_aniso_U_12
_atom_site_aniso_U_13
_atom_site_aniso_U_23
S1 0.0271(5) 0.0295(5) 0.0272(5) 0.0074(4) -0.0029(4) -0.0064(4)
S2 0.0256(5) 0.0252(5) 0.0285(5) -0.0042(4) -0.0049(4) -0.0045(4)
P1 0.0222(5) 0.0224(5) 0.0225(4) 0.0011(4) -0.0022(4) -0.0050(4)
P2 0.0202(4) 0.0228(5) 0.0238(4) -0.0014(4) -0.0013(4) -0.0036(4)
F1 0.047(1) 0.064(2) 0.052(1) -0.0053(12) -0.0182(11) -0.0299(13)
F2 0.0403(13) 0.056(2) 0.0372(12) 0.0034(11) -0.0150(10) -0.0045(11)
F3 0.0255(11) 0.058(2) 0.0455(13) -0.0001(10) -0.0030(10) -0.0122(11)
F4 0.0319(12) 0.061(2) 0.0448(13) 0.0025(11) 0.0009(10) -0.0245(12)
F5 0.055(2) 0.051(2) 0.055(1) -0.0019(12) 0.0054(11) -0.0337(12)
F6 0.056(2) 0.066(2) 0.0286(12) 0.0078(12) 0.0034(10) -0.0087(11)
F7 0.055(2) 0.046(2) 0.054(1) -0.0127(12) 0.0140(12) -0.0081(12)
F8 0.049(2) 0.094(2) 0.0289(12) -0.016(1) 0.0062(10) -0.0064(12)
F9 0.0250(12) 0.082(2) 0.069(2) 0.0008(12) 0.0011(11) -0.014(1)
F10 0.0270(11) 0.048(1) 0.0472(13) -0.0066(10) -0.0074(10) -0.0040(11)
F11 0.0362(12) 0.061(2) 0.0366(12) -0.0174(11) 0.0136(10) -0.0084(11)
F12 0.0393(13) 0.0387(13) 0.0432(12) -0.0161(10) 0.0008(10) -0.0044(10)
F13 0.058(2) 0.055(2) 0.0250(11) 0.0008(12) -0.0013(10) -0.0004(10)
F14 0.057(2) 0.0286(13) 0.050(1) -0.0049(11) -0.0141(11) 0.0069(11)
F15 0.0328(12) 0.051(1) 0.0421(12) -0.0042(11) -0.0102(10) 0.0069(11)
F16 0.047(2) 0.045(2) 0.078(2) 0.0100(12) 0.0009(13) 0.0249(13)
F17 0.031(1) 0.081(2) 0.113(2) -0.0019(13) -0.031(1) -0.000(2)
F18 0.061(2) 0.054(2) 0.064(2) 0.0259(13) 0.0061(13) -0.0077(13)
O1 0.0276(13) 0.0284(13) 0.0233(12) -0.0007(10) -0.0046(10) -0.0078(10)
O2 0.042(2) 0.035(2) 0.046(2) 0.0150(12) -0.0097(12) -0.0156(13)
O3 0.032(1) 0.034(2) 0.0274(13) 0.0077(11) -0.0067(10) -0.0035(11)
O4 0.0248(12) 0.0246(13) 0.0250(12) -0.0048(10) 0.0017(10) -0.0011(10)
O5 0.041(2) 0.041(2) 0.0286(13) -0.0119(12) -0.0063(11) -0.0093(12)
O6 0.0307(13) 0.0269(13) 0.0329(13) -0.0071(11) -0.0037(11) -0.0017(11)
N1 0.027(2) 0.023(2) 0.022(1) -0.0004(12) -0.0013(12) -0.0038(12)
N2 0.021(1) 0.024(2) 0.023(1) -0.0013(12) -0.0015(11) -0.0030(12)
C1 0.024(2) 0.021(2) 0.021(2) 0.000(1) -0.001(1) -0.002(1)
C2 0.026(2) 0.022(2) 0.023(2) -0.002(2) 0.001(1) -0.001(1)
C3 0.021(2) 0.022(2) 0.029(2) 0.001(1) -0.002(1) -0.008(2)
C4 0.029(2) 0.024(2) 0.034(2) 0.000(2) -0.004(2) -0.007(2)
C5 0.042(2) 0.026(2) 0.042(2) -0.006(2) -0.002(2) -0.003(2)
C6 0.044(2) 0.022(2) 0.060(3) -0.007(2) -0.005(2) -0.008(2)
C7 0.037(2) 0.035(2) 0.045(2) -0.001(2) -0.006(2) -0.022(2)
C8 0.020(2) 0.029(2) 0.033(2) 0.001(2) -0.001(1) -0.012(2)
C9 0.027(2) 0.031(2) 0.027(2) -0.000(2) -0.006(1) -0.013(2)
C10 0.034(2) 0.044(3) 0.034(2) -0.001(2) -0.005(2) -0.013(2)
C11 0.035(2) 0.043(2) 0.034(2) 0.000(2) -0.005(2) -0.014(2)
C12 0.028(2) 0.024(2) 0.023(2) 0.001(2) -0.005(1) -0.006(2)
C13 0.035(2) 0.026(2) 0.032(2) -0.002(2) -0.008(2) -0.005(2)
C14 0.035(2) 0.038(2) 0.042(2) -0.007(2) -0.009(2) -0.011(2)
C15 0.042(2) 0.044(3) 0.038(2) 0.001(2) -0.017(2) -0.011(2)
C16 0.043(2) 0.045(3) 0.034(2) 0.001(2) -0.012(2) 0.004(2)
C17 0.033(2) 0.037(2) 0.032(2) -0.004(2) -0.006(2) 0.000(2)
C18 0.032(2) 0.027(2) 0.024(2) 0.008(2) -0.005(2) -0.008(2)
C19 0.048(2) 0.029(2) 0.029(2) 0.003(2) -0.010(2) -0.007(2)
C20 0.066(3) 0.031(2) 0.048(3) 0.012(2) -0.019(2) -0.017(2)
C21 0.082(3) 0.055(3) 0.035(2) 0.026(3) -0.019(2) -0.027(2)
C22 0.092(4) 0.052(3) 0.026(2) 0.012(3) 0.001(2) -0.012(2)
C23 0.064(3) 0.034(2) 0.029(2) 0.003(2) 0.003(2) -0.005(2)
C24 0.029(2) 0.052(3) 0.033(2) 0.002(2) 0.000(2) -0.014(2)
C25 0.022(2) 0.024(2) 0.021(2) 0.000(1) -0.0017(13) -0.008(1)
C26 0.024(2) 0.027(2) 0.027(2) 0.002(2) -0.005(1) -0.013(2)
C27 0.023(2) 0.035(2) 0.031(2) 0.007(2) -0.006(2) -0.010(2)
C28 0.027(2) 0.034(2) 0.029(2) -0.003(2) -0.003(2) -0.011(2)
C29 0.028(2) 0.029(2) 0.027(2) -0.005(2) -0.001(2) -0.002(2)
C30 0.024(2) 0.026(2) 0.022(2) -0.000(1) -0.002(1) -0.006(2)
C31 0.028(2) 0.025(2) 0.034(2) 0.005(2) -0.004(2) -0.007(2)
C32 0.042(2) 0.029(2) 0.048(2) 0.009(2) -0.005(2) -0.011(2)
C33 0.037(2) 0.032(2) 0.045(2) 0.005(2) -0.008(2) -0.003(2)
C34 0.024(2) 0.050(3) 0.033(2) -0.005(2) -0.002(2) -0.008(2)
C35 0.029(2) 0.073(3) 0.041(2) 0.001(2) 0.002(2) -0.016(2)
C36 0.034(2) 0.062(3) 0.076(3) -0.011(2) 0.013(2) -0.012(3)
C37 0.022(2) 0.028(2) 0.027(2) -0.001(2) 0.002(1) 0.000(2)
C38 0.040(2) 0.055(3) 0.035(2) 0.014(2) -0.002(2) 0.005(2)
C39 0.039(2) 0.033(2) 0.061(3) 0.000(2) 0.002(2) -0.009(2)
C40 0.023(2) 0.022(2) 0.024(2) -0.001(1) -0.002(1) -0.003(1)
C41 0.021(2) 0.020(2) 0.025(2) 0.002(1) 0.001(1) -0.003(1)
C42 0.018(2) 0.028(2) 0.023(2) 0.000(1) -0.0029(13) -0.004(2)
C43 0.023(2) 0.030(2) 0.029(2) -0.001(2) -0.001(1) -0.004(2)
C44 0.032(2) 0.028(2) 0.035(2) 0.004(2) -0.004(2) -0.007(2)
C45 0.029(2) 0.041(2) 0.031(2) 0.004(2) 0.001(2) -0.011(2)
C46 0.026(2) 0.038(2) 0.026(2) 0.000(2) 0.001(2) -0.002(2)
C47 0.020(2) 0.032(2) 0.024(2) -0.002(2) -0.005(1) -0.002(2)
C48 0.026(2) 0.028(2) 0.024(2) -0.003(2) 0.000(1) -0.005(2)
C49 0.030(2) 0.033(2) 0.031(2) -0.004(2) -0.002(2) -0.001(2)
C50 0.035(2) 0.038(2) 0.030(2) -0.007(2) -0.004(2) 0.001(2)
C51 0.025(2) 0.029(2) 0.021(2) -0.005(2) -0.001(1) -0.004(2)
C52 0.030(2) 0.032(2) 0.031(2) -0.002(2) 0.000(2) -0.002(2)
C53 0.044(2) 0.033(2) 0.035(2) -0.014(2) 0.003(2) -0.006(2)
C54 0.030(2) 0.050(3) 0.032(2) -0.016(2) 0.003(2) -0.006(2)
C55 0.024(2) 0.049(3) 0.029(2) -0.003(2) 0.001(2) -0.007(2)
C56 0.031(2) 0.033(2) 0.027(2) -0.004(2) 0.001(2) -0.004(2)
C57 0.021(2) 0.026(2) 0.024(2) -0.004(1) -0.0012(13) -0.005(2)
C58 0.032(2) 0.028(2) 0.028(2) -0.002(2) -0.001(2) -0.004(2)
C59 0.031(2) 0.035(2) 0.035(2) -0.005(2) -0.004(2) 0.004(2)
C60 0.036(2) 0.049(3) 0.021(2) -0.011(2) -0.001(2) -0.000(2)
C61 0.036(2) 0.048(3) 0.030(2) -0.004(2) 0.005(2) -0.014(2)
C62 0.029(2) 0.031(2) 0.028(2) -0.000(2) -0.002(2) -0.003(2)
C63 0.026(2) 0.038(2) 0.050(3) 0.001(2) -0.005(2) 0.010(2)
C64 0.020(2) 0.025(2) 0.021(2) -0.001(1) 0.0003(13) -0.001(1)
C65 0.027(2) 0.029(2) 0.026(2) 0.002(2) -0.002(1) -0.004(2)
C66 0.031(2) 0.030(2) 0.035(2) 0.004(2) -0.003(2) -0.009(2)
C67 0.026(2) 0.036(2) 0.034(2) 0.003(2) -0.002(2) -0.004(2)
C68 0.027(2) 0.035(2) 0.032(2) -0.005(2) -0.008(2) -0.004(2)
C69 0.022(2) 0.032(2) 0.019(2) -0.002(2) -0.0023(13) 0.001(2)
C70 0.031(2) 0.025(2) 0.044(2) 0.004(2) -0.012(2) -0.010(2)
C71 0.048(3) 0.030(2) 0.082(3) -0.006(2) -0.018(2) -0.004(2)
C72 0.050(3) 0.052(3) 0.052(3) 0.014(2) -0.018(2) -0.024(2)
C73 0.028(2) 0.039(2) 0.056(3) 0.005(2) -0.009(2) -0.008(2)
C74 0.028(2) 0.057(3) 0.056(3) -0.001(2) -0.007(2) 0.012(2)
C75 0.027(2) 0.062(3) 0.059(3) 0.005(2) -0.004(2) -0.019(2)
C76 0.023(2) 0.029(2) 0.028(2) -0.005(2) -0.004(1) -0.005(2)
C77 0.036(2) 0.039(2) 0.039(2) -0.007(2) -0.002(2) -0.009(2)
C78 0.037(2) 0.047(2) 0.027(2) -0.009(2) -0.002(2) -0.011(2)
C79 0.072(3) 0.045(3) 0.051(3) 0.007(2) -0.001(3) 0.002(2)
C80 0.053(3) 0.050(3) 0.056(3) -0.002(2) -0.009(2) 0.004(2)
C81 0.054(3) 0.053(3) 0.071(3) 0.002(3) -0.001(3) -0.014(3)
C82 0.043(3) 0.067(4) 0.082(4) 0.002(3) 0.001(3) 0.000(3)
C83 0.052(3) 0.093(4) 0.066(3) -0.019(3) -0.012(3) 0.013(3)
C84 0.093(4) 0.058(3) 0.050(3) -0.020(3) -0.007(3) -0.006(3)
C85 0.109(5) 0.089(5) 0.066(4) -0.008(4) -0.021(4) -0.026(4)
C86 0.085(4) 0.083(4) 0.103(5) 0.016(3) -0.052(4) -0.041(4)
C87 0.066(4) 0.108(5) 0.082(4) 0.000(4) -0.013(3) -0.052(4)

loop_
_atom_type_symbol
_atom_type_description
_atom_type_scat_dispersion_real
_atom_type_scat_dispersion_imag
_atom_type_scat_source
C C 0.006 0.003
;
International Tables for Crystallography
(1992, Vol. C, Tables 4.2.6.8 and 6.1.1.4)
;
H H 0.000 0.000
;
International Tables for Crystallography
(1992, Vol. C, Table 6.1.1.4)
;
F F 0.026 0.016
;
International Tables for Crystallography
(1992, Vol. C, Tables 4.2.6.8 and 6.1.1.4)
;
N N 0.011 0.006
;
International Tables for Crystallography
(1992, Vol. C, Tables 4.2.6.8 and 6.1.1.4)
;
O O 0.017 0.010
;
International Tables for Crystallography
(1992, Vol. C, Tables 4.2.6.8 and 6.1.1.4)
;
P P 0.125 0.123
;
International Tables for Crystallography
(1992, Vol. C, Tables 4.2.6.8 and 6.1.1.4)
;
S S 0.148 0.159
;
International Tables for Crystallography
(1992, Vol. C, Tables 4.2.6.8 and 6.1.1.4)
;

loop_
_geom_angle_atom_site_label_1
_geom_angle_site_symmetry_1
_geom_angle_atom_site_label_2
_geom_angle_site_symmetry_2
_geom_angle_atom_site_label_3
_geom_angle_site_symmetry_3
_geom_angle
_geom_angle_publ_flag
O2 . S1 . O3 . 119.97(15) yes
O2 . S1 . C1 . 110.92(15) yes
O3 . S1 . C1 . 112.36(14) yes
O2 . S1 . C24 . 102.15(16) yes
O3 . S1 . C24 . 104.32(16) yes
C1 . S1 . C24 . 105.26(17) yes
O5 . S2 . O6 . 120.16(14) yes
O5 . S2 . C40 . 111.09(15) yes
O6 . S2 . C40 . 111.57(15) yes
O5 . S2 . C63 . 102.34(17) yes
O6 . S2 . C63 . 104.30(16) yes
C40 . S2 . C63 . 105.67(17) yes
O1 . P1 . C1 . 101.93(13) yes
O1 . P1 . C3 . 90.35(13) yes
C1 . P1 . C3 . 116.84(15) yes
O1 . P1 . C25 . 97.40(12) yes
C1 . P1 . C25 . 117.40(15) yes
C3 . P1 . C25 . 121.96(14) yes
O4 . P2 . C40 . 102.16(13) yes
O4 . P2 . C42 . 90.58(13) yes
C40 . P2 . C42 . 118.53(15) yes
O4 . P2 . C64 . 96.94(13) yes
C40 . P2 . C64 . 116.70(14) yes
C42 . P2 . C64 . 120.97(15) yes
P1 . O1 . C9 . 116.7(2) yes
P2 . O4 . C48 . 117.46(19) yes
C2 . N1 . C12 . 121.4(3) yes
C41 . N2 . C51 . 122.1(3) yes
S1 . C1 . P1 . 131.92(19) yes
S1 . C1 . C2 . 125.3(2) yes
P1 . C1 . C2 . 98.8(2) yes
N1 . C2 . C1 . 107.3(3) yes
N1 . C2 . C18 . 123.1(3) yes
C1 . C2 . C18 . 129.6(3) yes
P1 . C3 . C4 . 128.5(2) yes
P1 . C3 . C8 . 111.2(2) yes
C4 . C3 . C8 . 119.9(3) yes
C3 . C4 . C5 . 119.4(3) yes
C3 . C4 . H1 . 120.37(19) no
C5 . C4 . H1 . 120.2(2) no
C4 . C5 . C6 . 120.2(4) yes
C4 . C5 . H2 . 119.8(2) no
C6 . C5 . H2 . 120.0(2) no
C5 . C6 . C7 . 121.2(4) yes
C5 . C6 . H3 . 119.4(2) no
C7 . C6 . H3 . 119.4(2) no
C6 . C7 . C8 . 118.9(3) yes
C6 . C7 . H4 . 120.6(2) no
C8 . C7 . H4 . 120.5(2) no
C3 . C8 . C7 . 120.4(3) yes
C3 . C8 . C9 . 112.2(3) yes
C7 . C8 . C9 . 127.2(3) yes
O1 . C9 . C8 . 108.0(2) yes
O1 . C9 . C10 . 106.9(3) yes
C8 . C9 . C10 . 111.4(3) yes
O1 . C9 . C11 . 108.0(3) yes
C8 . C9 . C11 . 113.4(3) yes
C10 . C9 . C11 . 108.9(3) yes
F1 . C10 . F2 . 107.5(3) yes
F1 . C10 . F3 . 107.4(3) yes
F2 . C10 . F3 . 107.9(3) yes
F1 . C10 . C9 . 110.9(3) yes
F2 . C10 . C9 . 112.0(3) yes
F3 . C10 . C9 . 110.9(3) yes
F4 . C11 . F5 . 107.1(3) yes
F4 . C11 . F6 . 107.7(3) yes
F5 . C11 . F6 . 107.4(3) yes
F4 . C11 . C9 . 110.3(3) yes
F5 . C11 . C9 . 111.2(3) yes
F6 . C11 . C9 . 112.9(3) yes
N1 . C12 . C13 . 119.7(3) yes
N1 . C12 . C17 . 121.1(3) yes
C13 . C12 . C17 . 119.2(3) yes
C12 . C13 . C14 . 120.1(3) yes
C12 . C13 . H5 . 119.9(2) no
C14 . C13 . H5 . 119.9(2) no
C13 . C14 . C15 . 120.4(4) yes
C13 . C14 . H6 . 119.8(2) no
C15 . C14 . H6 . 119.8(2) no
C14 . C15 . C16 . 119.3(4) yes
C14 . C15 . H7 . 120.3(2) no
C16 . C15 . H7 . 120.4(2) no
C15 . C16 . C17 . 121.1(4) yes
C15 . C16 . H8 . 119.4(2) no
C17 . C16 . H8 . 119.5(2) no
C12 . C17 . C16 . 119.9(4) yes
C12 . C17 . H9 . 120.0(2) no
C16 . C17 . H9 . 120.2(2) no
C2 . C18 . C19 . 122.0(3) yes
C2 . C18 . C23 . 118.3(3) yes
C19 . C18 . C23 . 119.6(3) yes
C18 . C19 . C20 . 119.8(3) yes
C18 . C19 . H10 . 120.08(19) no
C20 . C19 . H10 . 120.1(2) no
C19 . C20 . C21 . 119.7(4) yes
C19 . C20 . H11 . 120.1(2) no
C21 . C20 . H11 . 120.2(2) no
C20 . C21 . C22 . 120.8(4) yes
C20 . C21 . H12 . 119.6(2) no
C22 . C21 . H12 . 119.6(2) no
C21 . C22 . C23 . 119.7(4) yes
C21 . C22 . H13 . 120.1(2) no
C23 . C22 . H13 . 120.2(3) no
C18 . C23 . C22 . 120.2(4) yes
C18 . C23 . H14 . 119.9(2) no
C22 . C23 . H14 . 119.8(3) no
S1 . C24 . F7 . 112.8(2) yes
S1 . C24 . F8 . 111.2(3) yes
F7 . C24 . F8 . 106.7(3) yes
S1 . C24 . F9 . 111.0(3) yes
F7 . C24 . F9 . 107.6(3) yes
F8 . C24 . F9 . 107.2(3) yes
P1 . C25 . C26 . 122.1(2) yes
P1 . C25 . C30 . 117.6(2) yes
C26 . C25 . C30 . 120.3(3) yes
C25 . C26 . C27 . 117.2(3) yes
C25 . C26 . C31 . 125.6(3) yes
C27 . C26 . C31 . 117.2(3) yes
C26 . C27 . C28 . 123.9(3) yes
C26 . C27 . H15 . 118.0(2) no
C28 . C27 . H15 . 118.03(19) no
C27 . C28 . C29 . 117.4(3) yes
C27 . C28 . C34 . 118.7(3) yes
C29 . C28 . C34 . 123.9(3) yes
C28 . C29 . C30 . 122.9(3) yes
C28 . C29 . H16 . 118.6(2) no
C30 . C29 . H16 . 118.6(2) no
C25 . C30 . C29 . 118.3(3) yes
C25 . C30 . C37 . 125.2(3) yes
C29 . C30 . C37 . 116.5(3) yes
C26 . C31 . C32 . 110.9(3) yes
C26 . C31 . C33 . 112.5(3) yes
C32 . C31 . C33 . 108.5(3) yes
C26 . C31 . H17 . 108.27(17) no
C32 . C31 . H17 . 108.14(19) no
C33 . C31 . H17 . 108.44(19) no
C31 . C32 . H18 . 109.60(19) no
C31 . C32 . H19 . 109.36(19) no
H18 . C32 . H19 . 109.476 no
C31 . C32 . H20 . 109.46(19) no
H18 . C32 . H20 . 109.463 no
H19 . C32 . H20 . 109.470 no
C31 . C33 . H21 . 109.14(19) no
C31 . C33 . H22 . 109.52(18) no
H21 . C33 . H22 . 109.471 no
C31 . C33 . H23 . 109.76(19) no
H21 . C33 . H23 . 109.473 no
H22 . C33 . H23 . 109.469 no
C28 . C34 . C35 . 109.2(3) yes
C28 . C34 . C36 . 115.2(3) yes
C35 . C34 . C36 . 110.8(3) yes
C28 . C34 . H24 . 107.13(19) no
C35 . C34 . H24 . 107.1(2) no
C36 . C34 . H24 . 107.1(2) no
C34 . C35 . H25 . 109.5(2) no
C34 . C35 . H26 . 109.4(2) no
H25 . C35 . H26 . 109.467 no
C34 . C35 . H27 . 109.6(2) no
H25 . C35 . H27 . 109.477 no
H26 . C35 . H27 . 109.469 no
C34 . C36 . H28 . 109.4(2) no
C34 . C36 . H29 . 109.6(2) no
H28 . C36 . H29 . 109.473 no
C34 . C36 . H30 . 109.5(2) no
H28 . C36 . H30 . 109.472 no
H29 . C36 . H30 . 109.468 no
C30 . C37 . C38 . 112.0(3) yes
C30 . C37 . C39 . 111.4(3) yes
C38 . C37 . C39 . 110.4(3) yes
C30 . C37 . H31 . 107.58(17) no
C38 . C37 . H31 . 107.5(2) no
C39 . C37 . H31 . 107.75(19) no
C37 . C38 . H32 . 109.5(2) no
C37 . C38 . H33 . 109.3(2) no
H32 . C38 . H33 . 109.473 no
C37 . C38 . H34 . 109.64(18) no
H32 . C38 . H34 . 109.476 no
H33 . C38 . H34 . 109.470 no
C37 . C39 . H35 . 109.56(19) no
C37 . C39 . H36 . 109.1(2) no
H35 . C39 . H36 . 109.467 no
C37 . C39 . H37 . 109.8(2) no
H35 . C39 . H37 . 109.476 no
H36 . C39 . H37 . 109.475 no
S2 . C40 . P2 . 132.42(19) yes
S2 . C40 . C41 . 126.5(2) yes
P2 . C40 . C41 . 99.9(2) yes
N2 . C41 . C40 . 107.1(3) yes
N2 . C41 . C57 . 123.6(3) yes
C40 . C41 . C57 . 129.4(3) yes
P2 . C42 . C43 . 129.5(2) yes
P2 . C42 . C47 . 110.6(2) yes
C43 . C42 . C47 . 119.7(3) yes
C42 . C43 . C44 . 119.3(3) yes
C42 . C43 . H38 . 120.25(18) no
C44 . C43 . H38 . 120.4(2) no
C43 . C44 . C45 . 120.4(3) yes
C43 . C44 . H39 . 119.8(2) no
C45 . C44 . H39 . 119.9(2) no
C44 . C45 . C46 . 121.2(3) yes
C44 . C45 . H40 . 119.5(2) no
C46 . C45 . H40 . 119.33(19) no
C45 . C46 . C47 . 118.2(3) yes
C45 . C46 . H41 . 120.83(19) no
C47 . C46 . H41 . 120.9(2) no
C42 . C47 . C46 . 121.1(3) yes
C42 . C47 . C48 . 112.9(3) yes
C46 . C47 . C48 . 125.9(3) yes
O4 . C48 . C47 . 107.0(3) yes
O4 . C48 . C49 . 106.4(3) yes
C47 . C48 . C49 . 111.8(3) yes
O4 . C48 . C50 . 108.0(3) yes
C47 . C48 . C50 . 113.0(3) yes
C49 . C48 . C50 . 110.3(3) yes
F10 . C49 . F11 . 107.7(3) yes
F10 . C49 . F12 . 107.6(3) yes
F11 . C49 . F12 . 108.0(3) yes
F10 . C49 . C48 . 110.5(3) yes
F11 . C49 . C48 . 110.6(3) yes
F12 . C49 . C48 . 112.2(3) yes
F13 . C50 . F14 . 107.1(3) yes
F13 . C50 . F15 . 107.6(3) yes
F14 . C50 . F15 . 107.3(3) yes
F13 . C50 . C48 . 111.5(3) yes
F14 . C50 . C48 . 112.1(3) yes
F15 . C50 . C48 . 111.1(3) yes
N2 . C51 . C52 . 120.2(3) yes
N2 . C51 . C56 . 119.8(3) yes
C52 . C51 . C56 . 119.9(3) yes
C51 . C52 . C53 . 119.7(3) yes
C51 . C52 . H42 . 120.1(2) no
C53 . C52 . H42 . 120.2(2) no
C52 . C53 . C54 . 120.7(4) yes
C52 . C53 . H43 . 119.7(2) no
C54 . C53 . H43 . 119.7(2) no
C53 . C54 . C55 . 119.4(3) yes
C53 . C54 . H44 . 120.3(2) no
C55 . C54 . H44 . 120.2(2) no
C54 . C55 . C56 . 120.3(3) yes
C54 . C55 . H45 . 119.8(2) no
C56 . C55 . H45 . 119.9(2) no
C51 . C56 . C55 . 119.9(3) yes
C51 . C56 . H46 . 120.1(2) no
C55 . C56 . H46 . 120.0(2) no
C41 . C57 . C58 . 119.1(3) yes
C41 . C57 . C62 . 121.6(3) yes
C58 . C57 . C62 . 119.2(3) yes
C57 . C58 . C59 . 120.3(3) yes
C57 . C58 . H47 . 119.86(18) no
C59 . C58 . H47 . 119.9(2) no
C58 . C59 . C60 . 119.9(3) yes
C58 . C59 . H48 . 120.0(2) no
C60 . C59 . H48 . 120.0(2) no
C59 . C60 . C61 . 120.1(3) yes
C59 . C60 . H49 . 120.0(2) no
C61 . C60 . H49 . 119.9(2) no
C60 . C61 . C62 . 120.4(3) yes
C60 . C61 . H50 . 119.9(2) no
C62 . C61 . H50 . 119.7(2) no
C57 . C62 . C61 . 120.0(3) yes
C57 . C62 . H51 . 120.1(2) no
C61 . C62 . H51 . 119.9(2) no
S2 . C63 . F16 . 111.1(3) yes
S2 . C63 . F17 . 110.3(3) yes
F16 . C63 . F17 . 107.5(3) yes
S2 . C63 . F18 . 112.3(3) yes
F16 . C63 . F18 . 107.5(3) yes
F17 . C63 . F18 . 108.0(3) yes
P2 . C64 . C65 . 116.8(2) yes
P2 . C64 . C69 . 123.0(2) yes
C65 . C64 . C69 . 120.1(3) yes
C64 . C65 . C66 . 117.9(3) yes
C64 . C65 . C70 . 126.5(3) yes
C66 . C65 . C70 . 115.6(3) yes
C65 . C66 . C67 . 123.5(3) yes
C65 . C66 . H52 . 118.2(2) no
C67 . C66 . H52 . 118.3(2) no
C66 . C67 . C68 . 117.4(3) yes
C66 . C67 . C73 . 120.6(3) yes
C68 . C67 . C73 . 121.9(3) yes
C67 . C68 . C69 . 123.3(3) yes
C67 . C68 . H53 . 118.4(2) no
C69 . C68 . H53 . 118.3(2) no
C64 . C69 . C68 . 117.7(3) yes
C64 . C69 . C76 . 125.3(3) yes
C68 . C69 . C76 . 117.0(3) yes
C65 . C70 . C71 . 111.6(3) yes
C65 . C70 . C72 . 110.7(3) yes
C71 . C70 . C72 . 111.6(3) yes
C65 . C70 . H54 . 107.54(18) no
C71 . C70 . H54 . 107.8(2) no
C72 . C70 . H54 . 107.4(2) no
C70 . C71 . H55 . 109.3(2) no
C70 . C71 . H56 . 109.3(2) no
H55 . C71 . H56 . 109.472 no
C70 . C71 . H57 . 109.7(2) no
H55 . C71 . H57 . 109.474 no
H56 . C71 . H57 . 109.470 no
C70 . C72 . H58 . 109.4(2) no
C70 . C72 . H59 . 109.5(2) no
H58 . C72 . H59 . 109.472 no
C70 . C72 . H60 . 109.5(2) no
H58 . C72 . H60 . 109.471 no
H59 . C72 . H60 . 109.467 no
C67 . C73 . C74 . 112.9(3) yes
C67 . C73 . C75 . 110.1(3) yes
C74 . C73 . C75 . 113.3(3) yes
C67 . C73 . H61 . 106.7(2) no
C74 . C73 . H61 . 106.7(2) no
C75 . C73 . H61 . 106.8(2) no
C73 . C74 . H62 . 109.2(2) no
C73 . C74 . H63 . 109.6(2) no
H62 . C74 . H63 . 109.475 no
C73 . C74 . H64 . 109.6(2) no
H62 . C74 . H64 . 109.476 no
H63 . C74 . H64 . 109.472 no
C73 . C75 . H65 . 109.5(2) no
C73 . C75 . H66 . 109.2(2) no
H65 . C75 . H66 . 109.471 no
C73 . C75 . H67 . 109.7(2) no
H65 . C75 . H67 . 109.473 no
H66 . C75 . H67 . 109.474 no
C69 . C76 . C77 . 113.4(3) yes
C69 . C76 . C78 . 111.7(3) yes
C77 . C76 . C78 . 108.0(3) yes
C69 . C76 . H68 . 108.00(18) no
C77 . C76 . H68 . 107.8(2) no
C78 . C76 . H68 . 107.87(19) no
C76 . C77 . H69 . 109.2(2) no
C76 . C77 . H70 . 109.19(18) no
H69 . C77 . H70 . 109.480 no
C76 . C77 . H71 . 110.03(18) no
H69 . C77 . H71 . 109.463 no
H70 . C77 . H71 . 109.473 no
C76 . C78 . H72 . 109.64(19) no
C76 . C78 . H73 . 109.46(18) no
H72 . C78 . H73 . 109.470 no
C76 . C78 . H74 . 109.31(19) no
H72 . C78 . H74 . 109.471 no
H73 . C78 . H74 . 109.479 no
C80 . C79 . C84 . 120.1(4) yes
C80 . C79 . H75 . 119.9(3) no
C84 . C79 . H75 . 119.9(3) no
C79 . C80 . C81 . 119.6(5) yes
C79 . C80 . H76 . 120.2(3) no
C81 . C80 . H76 . 120.2(3) no
C80 . C81 . C82 . 120.7(5) yes
C80 . C81 . H77 . 119.6(3) no
C82 . C81 . H77 . 119.7(3) no
C81 . C82 . C83 . 120.0(5) yes
C81 . C82 . H78 . 119.9(3) no
C83 . C82 . H78 . 120.1(3) no
C82 . C83 . C84 . 120.1(5) yes
C82 . C83 . H79 . 119.9(3) no
C84 . C83 . H79 . 120.0(3) no
C79 . C84 . C83 . 119.6(5) yes
C79 . C84 . H80 . 120.2(3) no
C83 . C84 . H80 . 120.2(3) no
C86 . C85 . H81 . 119.9(4) no
C85 . C86 . C87 . 120.0(5) yes
C85 . C86 . H82 . 120.2(4) no
C87 . C86 . H82 . 119.8(4) no
C86 . C87 . H83 . 119.8(4) no

loop_
_geom_bond_atom_site_label_1
_geom_bond_site_symmetry_1
_geom_bond_atom_site_label_2
_geom_bond_site_symmetry_2
_geom_bond_distance
_geom_bond_publ_flag
S1 . O2 . 1.429(2) yes
S1 . O3 . 1.426(2) yes
S1 . C1 . 1.680(3) yes
S1 . C24 . 1.836(4) yes
S2 . O5 . 1.432(2) yes
S2 . O6 . 1.428(2) yes
S2 . C40 . 1.679(3) yes
S2 . C63 . 1.834(4) yes
P1 . O1 . 1.680(2) yes
P1 . C1 . 1.779(3) yes
P1 . C3 . 1.799(3) yes
P1 . C25 . 1.825(3) yes
P2 . O4 . 1.676(2) yes
P2 . C40 . 1.773(3) yes
P2 . C42 . 1.806(3) yes
P2 . C64 . 1.819(3) yes
F1 . C10 . 1.343(4) yes
F2 . C10 . 1.332(4) yes
F3 . C10 . 1.324(4) yes
F4 . C11 . 1.330(4) yes
F5 . C11 . 1.343(4) yes
F6 . C11 . 1.322(4) yes
F7 . C24 . 1.324(4) yes
F8 . C24 . 1.334(4) yes
F9 . C24 . 1.333(4) yes
F10 . C49 . 1.324(4) yes
F11 . C49 . 1.340(4) yes
F12 . C49 . 1.321(4) yes
F13 . C50 . 1.334(4) yes
F14 . C50 . 1.335(4) yes
F15 . C50 . 1.327(4) yes
F16 . C63 . 1.322(4) yes
F17 . C63 . 1.327(4) yes
F18 . C63 . 1.317(4) yes
O1 . C9 . 1.406(4) yes
O4 . C48 . 1.411(3) yes
N1 . C2 . 1.313(4) yes
N1 . C12 . 1.435(4) yes
N2 . C41 . 1.314(4) yes
N2 . C51 . 1.434(4) yes
C1 . C2 . 1.418(4) yes
C2 . C18 . 1.487(4) yes
C3 . C4 . 1.391(5) yes
C3 . C8 . 1.397(4) yes
C4 . C5 . 1.382(5) yes
C4 . H1 . 0.950 no
C5 . C6 . 1.387(5) yes
C5 . H2 . 0.950 no
C6 . C7 . 1.375(5) yes
C6 . H3 . 0.950 no
C7 . C8 . 1.392(5) yes
C7 . H4 . 0.950 no
C8 . C9 . 1.503(5) yes
C9 . C10 . 1.555(5) yes
C9 . C11 . 1.549(5) yes
C12 . C13 . 1.389(5) yes
C12 . C17 . 1.387(5) yes
C13 . C14 . 1.377(5) yes
C13 . H5 . 0.950 no
C14 . C15 . 1.385(5) yes
C14 . H6 . 0.950 no
C15 . C16 . 1.367(5) yes
C15 . H7 . 0.950 no
C16 . C17 . 1.378(5) yes
C16 . H8 . 0.950 no
C17 . H9 . 0.950 no
C18 . C19 . 1.388(5) yes
C18 . C23 . 1.376(5) yes
C19 . C20 . 1.385(5) yes
C19 . H10 . 0.950 no
C20 . C21 . 1.377(6) yes
C20 . H11 . 0.950 no
C21 . C22 . 1.361(6) yes
C21 . H12 . 0.950 no
C22 . C23 . 1.389(5) yes
C22 . H13 . 0.950 no
C23 . H14 . 0.950 no
C25 . C26 . 1.427(4) yes
C25 . C30 . 1.413(4) yes
C26 . C27 . 1.396(4) yes
C26 . C31 . 1.519(5) yes
C27 . C28 . 1.379(5) yes
C27 . H15 . 0.950 no
C28 . C29 . 1.385(5) yes
C28 . C34 . 1.520(5) yes
C29 . C30 . 1.398(4) yes
C29 . H16 . 0.950 no
C30 . C37 . 1.528(4) yes
C31 . C32 . 1.538(5) yes
C31 . C33 . 1.543(5) yes
C31 . H17 . 0.950 no
C32 . H18 . 0.950 no
C32 . H19 . 0.950 no
C32 . H20 . 0.950 no
C33 . H21 . 0.950 no
C33 . H22 . 0.950 no
C33 . H23 . 0.950 no
C34 . C35 . 1.524(5) yes
C34 . C36 . 1.512(5) yes
C34 . H24 . 0.950 no
C35 . H25 . 0.950 no
C35 . H26 . 0.950 no
C35 . H27 . 0.950 no
C36 . H28 . 0.950 no
C36 . H29 . 0.950 no
C36 . H30 . 0.950 no
C37 . C38 . 1.534(5) yes
C37 . C39 . 1.523(5) yes
C37 . H31 . 0.950 no
C38 . H32 . 0.950 no
C38 . H33 . 0.950 no
C38 . H34 . 0.950 no
C39 . H35 . 0.950 no
C39 . H36 . 0.950 no
C39 . H37 . 0.950 no
C40 . C41 . 1.415(4) yes
C41 . C57 . 1.483(4) yes
C42 . C43 . 1.392(4) yes
C42 . C47 . 1.399(4) yes
C43 . C44 . 1.385(4) yes
C43 . H38 . 0.950 no
C44 . C45 . 1.386(5) yes
C44 . H39 . 0.950 no
C45 . C46 . 1.390(5) yes
C45 . H40 . 0.950 no
C46 . C47 . 1.387(4) yes
C46 . H41 . 0.950 no
C47 . C48 . 1.516(5) yes
C48 . C49 . 1.537(5) yes
C48 . C50 . 1.547(5) yes
C51 . C52 . 1.386(5) yes
C51 . C56 . 1.391(4) yes
C52 . C53 . 1.386(5) yes
C52 . H42 . 0.950 no
C53 . C54 . 1.379(5) yes
C53 . H43 . 0.950 no
C54 . C55 . 1.392(5) yes
C54 . H44 . 0.950 no
C55 . C56 . 1.380(5) yes
C55 . H45 . 0.950 no
C56 . H46 . 0.950 no
C57 . C58 . 1.389(5) yes
C57 . C62 . 1.391(4) yes
C58 . C59 . 1.382(5) yes
C58 . H47 . 0.950 no
C59 . C60 . 1.383(5) yes
C59 . H48 . 0.950 no
C60 . C61 . 1.372(5) yes
C60 . H49 . 0.950 no
C61 . C62 . 1.384(5) yes
C61 . H50 . 0.950 no
C62 . H51 . 0.950 no
C64 . C65 . 1.421(4) yes
C64 . C69 . 1.417(4) yes
C65 . C66 . 1.383(5) yes
C65 . C70 . 1.525(5) yes
C66 . C67 . 1.373(5) yes
C66 . H52 . 0.950 no
C67 . C68 . 1.385(5) yes
C67 . C73 . 1.517(5) yes
C68 . C69 . 1.387(4) yes
C68 . H53 . 0.950 no
C69 . C76 . 1.527(4) yes
C70 . C71 . 1.530(5) yes
C70 . C72 . 1.515(5) yes
C70 . H54 . 0.950 no
C71 . H55 . 0.950 no
C71 . H56 . 0.950 no
C71 . H57 . 0.950 no
C72 . H58 . 0.950 no
C72 . H59 . 0.950 no
C72 . H60 . 0.950 no
C73 . C74 . 1.494(5) yes
C73 . C75 . 1.515(5) yes
C73 . H61 . 0.950 no
C74 . H62 . 0.950 no
C74 . H63 . 0.950 no
C74 . H64 . 0.950 no
C75 . H65 . 0.950 no
C75 . H66 . 0.950 no
C75 . H67 . 0.950 no
C76 . C77 . 1.533(5) yes
C76 . C78 . 1.538(4) yes
C76 . H68 . 0.950 no
C77 . H69 . 0.950 no
C77 . H70 . 0.950 no
C77 . H71 . 0.950 no
C78 . H72 . 0.950 no
C78 . H73 . 0.950 no
C78 . H74 . 0.950 no
C79 . C80 . 1.381(6) yes
C79 . C84 . 1.373(7) yes
C79 . H75 . 0.950 no
C80 . C81 . 1.366(6) yes
C80 . H76 . 0.950 no
C81 . C82 . 1.364(6) yes
C81 . H77 . 0.950 no
C82 . C83 . 1.371(7) yes
C82 . H78 . 0.950 no
C83 . C84 . 1.378(7) yes
C83 . H79 . 0.950 no
C84 . H80 . 0.950 no
C85 . C86 . 1.372(7) yes
C85 . H81 . 0.950 no
C86 . C87 . 1.373(8) yes
C86 . H82 . 0.950 no
C87 . H83 . 0.950 no

loop_
_geom_contact_atom_site_label_1
_geom_contact_site_symmetry_1
_geom_contact_atom_site_label_2
_geom_contact_site_symmetry_2
_geom_contact_distance
_geom_contact_publ_flag
S1 . O2 . 1.429(2) yes
S1 . O3 . 1.426(2) yes
S1 . C1 . 1.680(3) yes
S1 . C24 . 1.836(4) yes
S2 . O5 . 1.432(2) yes
S2 . O6 . 1.428(2) yes
S2 . C40 . 1.679(3) yes
S2 . C63 . 1.834(4) yes
P1 . O1 . 1.680(2) yes
P1 . C1 . 1.779(3) yes
P1 . C3 . 1.799(3) yes
P1 . C25 . 1.825(3) yes
P2 . O4 . 1.676(2) yes
P2 . C40 . 1.773(3) yes
P2 . C42 . 1.806(3) yes
P2 . C64 . 1.819(3) yes
F1 . C10 . 1.343(4) yes
F2 . C10 . 1.332(4) yes
F3 . C10 . 1.324(4) yes
F4 . C11 . 1.330(4) yes
F5 . C11 . 1.343(4) yes
F6 . C11 . 1.322(4) yes
F7 . C24 . 1.324(4) yes
F8 . C24 . 1.334(4) yes
F9 . C24 . 1.333(4) yes
F10 . C49 . 1.324(4) yes
F11 . C49 . 1.340(4) yes
F12 . C49 . 1.321(4) yes
F13 . C50 . 1.334(4) yes
F14 . C50 . 1.335(4) yes
F15 . C50 . 1.327(4) yes
F16 . C63 . 1.322(4) yes
F17 . C63 . 1.327(4) yes
F18 . C63 . 1.317(4) yes
O1 . C9 . 1.406(4) yes
O4 . C48 . 1.411(3) yes
N1 . C2 . 1.313(4) yes
N1 . C12 . 1.435(4) yes
N2 . C41 . 1.314(4) yes
N2 . C51 . 1.434(4) yes
C1 . C2 . 1.418(4) yes
C2 . C18 . 1.487(4) yes
C3 . C4 . 1.391(5) yes
C3 . C8 . 1.397(4) yes
C4 . C5 . 1.382(5) yes
C4 . H1 . 0.950 no
C5 . C6 . 1.387(5) yes
C5 . H2 . 0.950 no
C6 . C7 . 1.375(5) yes
C6 . H3 . 0.950 no
C7 . C8 . 1.392(5) yes
C7 . H4 . 0.950 no
C8 . C9 . 1.503(5) yes
C9 . C10 . 1.555(5) yes
C9 . C11 . 1.549(5) yes
C12 . C13 . 1.389(5) yes
C12 . C17 . 1.387(5) yes
C13 . C14 . 1.377(5) yes
C13 . H5 . 0.950 no
C14 . C15 . 1.385(5) yes
C14 . H6 . 0.950 no
C15 . C16 . 1.367(5) yes
C15 . H7 . 0.950 no
C16 . C17 . 1.378(5) yes
C16 . H8 . 0.950 no
C17 . H9 . 0.950 no
C18 . C19 . 1.388(5) yes
C18 . C23 . 1.376(5) yes
C19 . C20 . 1.385(5) yes
C19 . H10 . 0.950 no
C20 . C21 . 1.377(6) yes
C20 . H11 . 0.950 no
C21 . C22 . 1.361(6) yes
C21 . H12 . 0.950 no
C22 . C23 . 1.389(5) yes
C22 . H13 . 0.950 no
C23 . H14 . 0.950 no
C25 . C26 . 1.427(4) yes
C25 . C30 . 1.413(4) yes
C26 . C27 . 1.396(4) yes
C26 . C31 . 1.519(5) yes
C27 . C28 . 1.379(5) yes
C27 . H15 . 0.950 no
C28 . C29 . 1.385(5) yes
C28 . C34 . 1.520(5) yes
C29 . C30 . 1.398(4) yes
C29 . H16 . 0.950 no
C30 . C37 . 1.528(4) yes
C31 . C32 . 1.538(5) yes
C31 . C33 . 1.543(5) yes
C31 . H17 . 0.950 no
C32 . H18 . 0.950 no
C32 . H19 . 0.950 no
C32 . H20 . 0.950 no
C33 . H21 . 0.950 no
C33 . H22 . 0.950 no
C33 . H23 . 0.950 no
C34 . C35 . 1.524(5) yes
C34 . C36 . 1.512(5) yes
C34 . H24 . 0.950 no
C35 . H25 . 0.950 no
C35 . H26 . 0.950 no
C35 . H27 . 0.950 no
C36 . H28 . 0.950 no
C36 . H29 . 0.950 no
C36 . H30 . 0.950 no
C37 . C38 . 1.534(5) yes
C37 . C39 . 1.523(5) yes
C37 . H31 . 0.950 no
C38 . H32 . 0.950 no
C38 . H33 . 0.950 no
C38 . H34 . 0.950 no
C39 . H35 . 0.950 no
C39 . H36 . 0.950 no
C39 . H37 . 0.950 no
C40 . C41 . 1.415(4) yes
C41 . C57 . 1.483(4) yes
C42 . C43 . 1.392(4) yes
C42 . C47 . 1.399(4) yes
C43 . C44 . 1.385(4) yes
C43 . H38 . 0.950 no
C44 . C45 . 1.386(5) yes
C44 . H39 . 0.950 no
C45 . C46 . 1.390(5) yes
C45 . H40 . 0.950 no
C46 . C47 . 1.387(4) yes
C46 . H41 . 0.950 no
C47 . C48 . 1.516(5) yes
C48 . C49 . 1.537(5) yes
C48 . C50 . 1.547(5) yes
C51 . C52 . 1.386(5) yes
C51 . C56 . 1.391(4) yes
C52 . C53 . 1.386(5) yes
C52 . H42 . 0.950 no
C53 . C54 . 1.379(5) yes
C53 . H43 . 0.950 no
C54 . C55 . 1.392(5) yes
C54 . H44 . 0.950 no
C55 . C56 . 1.380(5) yes
C55 . H45 . 0.950 no
C56 . H46 . 0.950 no
C57 . C58 . 1.389(5) yes
C57 . C62 . 1.391(4) yes
C58 . C59 . 1.382(5) yes
C58 . H47 . 0.950 no
C59 . C60 . 1.383(5) yes
C59 . H48 . 0.950 no
C60 . C61 . 1.372(5) yes
C60 . H49 . 0.950 no
C61 . C62 . 1.384(5) yes
C61 . H50 . 0.950 no
C62 . H51 . 0.950 no
C64 . C65 . 1.421(4) yes
C64 . C69 . 1.417(4) yes
C65 . C66 . 1.383(5) yes
C65 . C70 . 1.525(5) yes
C66 . C67 . 1.373(5) yes
C66 . H52 . 0.950 no
C67 . C68 . 1.385(5) yes
C67 . C73 . 1.517(5) yes
C68 . C69 . 1.387(4) yes
C68 . H53 . 0.950 no
C69 . C76 . 1.527(4) yes
C70 . C71 . 1.530(5) yes
C70 . C72 . 1.515(5) yes
C70 . H54 . 0.950 no
C71 . H55 . 0.950 no
C71 . H56 . 0.950 no
C71 . H57 . 0.950 no
C72 . H58 . 0.950 no
C72 . H59 . 0.950 no
C72 . H60 . 0.950 no
C73 . C74 . 1.494(5) yes
C73 . C75 . 1.515(5) yes
C73 . H61 . 0.950 no
C74 . H62 . 0.950 no
C74 . H63 . 0.950 no
C74 . H64 . 0.950 no
C75 . H65 . 0.950 no
C75 . H66 . 0.950 no
C75 . H67 . 0.950 no
C76 . C77 . 1.533(5) yes
C76 . C78 . 1.538(4) yes
C76 . H68 . 0.950 no
C77 . H69 . 0.950 no
C77 . H70 . 0.950 no
C77 . H71 . 0.950 no
C78 . H72 . 0.950 no
C78 . H73 . 0.950 no
C78 . H74 . 0.950 no
C79 . C80 . 1.381(6) yes
C79 . C84 . 1.373(7) yes
C79 . H75 . 0.950 no
C80 . C81 . 1.366(6) yes
C80 . H76 . 0.950 no
C81 . C82 . 1.364(6) yes
C81 . H77 . 0.950 no
C82 . C83 . 1.371(7) yes
C82 . H78 . 0.950 no
C83 . C84 . 1.378(7) yes
C83 . H79 . 0.950 no
C84 . H80 . 0.950 no
C85 . C86 . 1.372(7) yes
C85 . C87 2_575 1.375(8) yes
C85 . H81 . 0.950 no
C86 . C87 . 1.373(8) yes
C86 . H82 . 0.950 no
C87 . H83 . 0.950 no
